data_1540369
loop_
_publ_author_name
'le Nagard, N.'
'Collin, G.'
'Gorochov, O.'

_publ_section_title
;
 Structure cristalline et proprietes physiques de Cu0.65 VS2
;
_journal_name_full 'Materials Research Bulletin'
_journal_page_first 155
_journal_page_last 162
_journal_volume 14
_journal_year 1979
_chemical_formula_sum 'Cu2.666 S7.998 V3.999'
_chemical_name_systematic '(Cu2 V3 S6)1.333'
_space_group_IT_number 11
_symmetry_space_group_name_Hall '-P 2yb'
_symmetry_space_group_name_H-M 'P 1 21/m 1'
_cell_angle_alpha 90
_cell_angle_beta 107.12
_cell_angle_gamma 90
_cell_formula_units_Z 1
_cell_length_a 6.514
_cell_length_b 3.327
_cell_length_c 11.61
_cell_volume 240.464
_citation_journal_id_ASTM MRBUAC
_cod_data_source_file leNagard_MRBUAC_1979_244.cif
_cod_data_source_block Cu2.666S7.998V3.999
_cod_original_cell_volume 240.4639
_cod_database_code 1540369

loop_
_symmetry_equiv_pos_as_xyz
x,y,z
-x,y+1/2,-z
-x,-y,-z
x,-y-1/2,z

loop_
_atom_site_label
_atom_site_type_symbol
_atom_site_fract_x
_atom_site_fract_y
_atom_site_fract_z
_atom_site_occupancy
_atom_site_U_iso_or_equiv
V1 V 0.0027 0.25 0.3922 1 0.0
Cu1 Cu 0.5617 0.25 0.2984 0.89 0.0
S4 S 0.7557 0.25 0.5054 1 0.0
S1 S 0.7609 0.25 0.9992 1 0.0
Cu3 Cu 0.56 0.25 0.801 0.05 0.0
S3 S 0.2173 0.25 0.7448 1 0.0
Cu4 Cu 0.44 0.25 0.446 0.05 0.0
Cu2 Cu 0.4354 0.25 0.9391 0.31 0.0
S2 S 0.2091 0.25 0.2448 1 0.0
V2 V 0.0023 0.25 0.8874 1 0.0
